data_7122680
loop_
_publ_author_name
'Yang, Xiya'
'Zhu, Pei-Pei'
'Ren, Jing'
'Chen, Yu-Hao'
'Li, Xiao'
'Sha, Jing-Quan'
'Jiang, Jianzhuang'

_publ_section_title
;
 Surfactant-assisted Synthesis and Electrochemical Properties of
 Unprecedented Polyoxometalate-constituting Metal-Organic Nanocaged
 Framework
;
_journal_name_full 'Chemical Communications'
_journal_paper_doi 10.1039/C8CC08559E
_journal_year 2018
_chemical_formula_moiety 'C4 N6 Zn'
_chemical_formula_sum 'C4 N6 Zn'
_chemical_formula_weight 197.49
_space_group_crystal_system orthorhombic
_space_group_IT_number 62
_space_group_name_Hall '-P 2ac 2n'
_space_group_name_H-M_alt 'P n m a'
_symmetry_space_group_name_Hall '-P 2ac 2n'
_symmetry_space_group_name_H-M 'P n m a'
_audit_creation_method SHELXL-2014/7
_audit_update_record
;
2018-06-22 deposited with the CCDC.
2018-11-30 downloaded from the CCDC.
;
_cell_angle_alpha 90
_cell_angle_beta 90
_cell_angle_gamma 90
_cell_formula_units_Z 8
_cell_length_a 7.6129(9)
_cell_length_b 9.9821(11)
_cell_length_c 17.5064(19)
_cell_measurement_reflns_used 7601
_cell_measurement_temperature 296(2)
_cell_measurement_theta_max 27.621
_cell_measurement_theta_min 2.327
_cell_volume 1330.4(3)
_computing_cell_refinement 'Bruker XSCANS'
_computing_data_collection 'Bruker XSCANS'
_computing_data_reduction 'Bruker SHELXTL'
_computing_molecular_graphics 'Bruker SHELXTL'
_computing_publication_material 'Bruker SHELXTL'
_computing_structure_refinement 'SHELXL-2014/7 (Sheldrick, 2014)'
_computing_structure_solution 'Bruker SHELXTL'
_diffrn_ambient_temperature 296(2)
_diffrn_measured_fraction_theta_full 1.000
_diffrn_measured_fraction_theta_max 0.994
_diffrn_measurement_device_type 'Bruker P4'
_diffrn_measurement_method '\w scans'
_diffrn_radiation_type MoK\a
_diffrn_radiation_wavelength 0.71073
_diffrn_reflns_av_R_equivalents 0.0284
_diffrn_reflns_av_unetI/netI 0.0222
_diffrn_reflns_Laue_measured_fraction_full 1.000
_diffrn_reflns_Laue_measured_fraction_max 0.994
_diffrn_reflns_limit_h_max 9
_diffrn_reflns_limit_h_min -8
_diffrn_reflns_limit_k_max 12
_diffrn_reflns_limit_k_min -13
_diffrn_reflns_limit_l_max 22
_diffrn_reflns_limit_l_min -14
_diffrn_reflns_number 7601
_diffrn_reflns_point_group_measured_fraction_full 1.000
_diffrn_reflns_point_group_measured_fraction_max 0.994
_diffrn_reflns_theta_full 25.242
_diffrn_reflns_theta_max 27.621
_diffrn_reflns_theta_min 2.327
_diffrn_source 'sealed tube'
_exptl_absorpt_coefficient_mu 3.622
_exptl_absorpt_correction_type multi-scan
_exptl_absorpt_process_details 'SADABS (Sheldrick,1996)'
_exptl_crystal_colour colorless
_exptl_crystal_density_diffrn 1.972
_exptl_crystal_description block
_exptl_crystal_F_000 768.0
_exptl_crystal_size_max 0.4
_exptl_crystal_size_mid 0.32
_exptl_crystal_size_min 0.2
_exptl_transmission_factor_max 0.485
_exptl_transmission_factor_min 0.259
_refine_diff_density_max 3.332
_refine_diff_density_min -0.940
_refine_diff_density_rms 0.202
_refine_ls_extinction_method none
_refine_ls_goodness_of_fit_ref 1.061
_refine_ls_hydrogen_treatment undef
_refine_ls_matrix_type full
_refine_ls_number_parameters 125
_refine_ls_number_reflns 1621
_refine_ls_number_restraints 34
_refine_ls_restrained_S_all 1.057
_refine_ls_R_factor_all 0.0650
_refine_ls_R_factor_gt 0.0570
_refine_ls_shift/su_max 0.000
_refine_ls_shift/su_mean 0.000
_refine_ls_structure_factor_coef Fsqd
_refine_ls_weighting_details 'w=1/[\s^2^(Fo^2^)+(0.0882P)^2^+13.2201P] where P=(Fo^2^+2Fc^2^)/3'
_refine_ls_weighting_scheme calc
_refine_ls_wR_factor_gt 0.1604
_refine_ls_wR_factor_ref 0.1681
_reflns_Friedel_coverage 0.000
_reflns_number_gt 1417
_reflns_number_total 1630
_reflns_threshold_expression 'I > 2\s(I)'
_cod_data_source_file c8cc08559e2.cif
_cod_data_source_block zn-trz
_cod_database_code 7122680
_shelx_shelxl_version_number 2014/7
_shelx_space_group_comment
;
The symmetry employed for this shelxl refinement is uniquely defined
by the following loop, which should always be used as a source of
symmetry information in preference to the above space-group names.
They are only intended as comments.
;

loop_
_space_group_symop_operation_xyz
'x, y, z'
'-x+1/2, -y, z+1/2'
'x+1/2, -y+1/2, -z+1/2'
'-x, y+1/2, -z'
'-x, -y, -z'
'x-1/2, y, -z-1/2'
'-x-1/2, y-1/2, z-1/2'
'x, -y-1/2, z'

loop_
_atom_site_label
_atom_site_type_symbol
_atom_site_fract_x
_atom_site_fract_y
_atom_site_fract_z
_atom_site_U_iso_or_equiv
_atom_site_adp_type
_atom_site_occupancy
_atom_site_site_symmetry_order
_atom_site_calc_flag
_atom_site_refinement_flags_posn
_atom_site_refinement_flags_adp
_atom_site_refinement_flags_occupancy
Zn1 Zn 0.01091(11) 0.2500 0.73721(5) 0.0156(3) Uani 1 2 d S T P
Zn2 Zn -0.15178(12) 0.7500 0.91918(5) 0.0191(3) Uani 1 2 d S T P
N3 N -0.1598(9) 0.2500 0.6420(4) 0.0236(14) Uani 1 2 d S T P
N4 N 0.1796(6) 0.0982(5) 0.6909(3) 0.0212(10) Uani 1 1 d . . .
N6 N -0.2106(10) 0.7500 1.0293(4) 0.0223(14) Uani 1 2 d S T P
N5 N -0.2051(6) 0.5830(5) 0.8614(3) 0.0221(10) Uani 1 1 d . . .
N1 N -0.1458(6) 0.4051(5) 0.7902(3) 0.0225(10) Uani 1 1 d . . .
N2 N 0.1617(8) 0.2500 0.8454(4) 0.0234(14) Uani 1 2 d S T P
C3 C -0.3634(12) 0.7500 1.0669(5) 0.0277(18) Uani 1 2 d S T P
C2 C -0.3499(8) 0.5097(6) 0.8511(3) 0.0265(12) Uani 1 1 d . . .
C1 C -0.0829(8) 0.5146(6) 0.8228(4) 0.0279(13) Uani 1 1 d . . .
C4 C 0.0905(11) 0.2500 0.9150(4) 0.0271(18) Uani 1 2 d S T P
N9 N 0.2475(13) 0.6603(15) 0.8977(17) 0.50(8) Uani 0.5 1 d G U P
C5 C 0.3844(13) 0.7287(14) 0.9179(7) 0.022(4) Uani 0.5 1 d G U P
N8 N 0.3307(18) 0.841(2) 0.947(2) 0.41(5) Uani 0.5 1 d G U P
C6 C 0.1607(19) 0.842(2) 0.945(2) 0.166(18) Uani 0.5 1 d G U P
N7 N 0.1111(15) 0.7213(11) 0.9135(11) 0.062(5) Uani 0.5 1 d G U P

loop_
_atom_site_aniso_label
_atom_site_aniso_U_11
_atom_site_aniso_U_22
_atom_site_aniso_U_33
_atom_site_aniso_U_23
_atom_site_aniso_U_13
_atom_site_aniso_U_12
Zn1 0.0117(4) 0.0187(5) 0.0165(5) 0.000 0.0002(3) 0.000
Zn2 0.0273(5) 0.0160(5) 0.0140(4) 0.000 0.0004(3) 0.000
N3 0.019(3) 0.034(4) 0.018(3) 0.000 0.000(2) 0.000
N4 0.014(2) 0.025(2) 0.024(2) -0.0055(19) -0.0008(17) 0.0007(18)
N6 0.024(3) 0.029(4) 0.014(3) 0.000 0.000(3) 0.000
N5 0.024(2) 0.022(2) 0.020(2) -0.0053(18) 0.0009(18) -0.0030(19)
N1 0.014(2) 0.025(2) 0.028(2) -0.006(2) 0.0022(17) -0.0004(18)
N2 0.013(3) 0.042(4) 0.015(3) 0.000 0.002(2) 0.000
C3 0.025(4) 0.044(5) 0.014(3) 0.000 -0.002(3) 0.000
C2 0.023(3) 0.026(3) 0.030(3) -0.008(2) 0.004(2) 0.001(2)
C1 0.023(3) 0.024(3) 0.037(3) -0.011(2) 0.002(2) -0.006(2)
C4 0.018(4) 0.047(5) 0.017(4) 0.000 0.002(3) 0.000
N9 0.50(8) 0.50(8) 0.50(8) -0.001(10) -0.001(10) 0.001(10)
C5 0.007(3) 0.016(10) 0.044(5) -0.004(4) -0.004(3) 0.006(4)
N8 0.41(5) 0.41(5) 0.41(5) 0.011(10) -0.002(10) 0.000(10)
C6 0.17(2) 0.18(2) 0.16(2) 0.033(10) 0.002(10) -0.012(10)
N7 0.020(5) 0.023(11) 0.145(15) -0.007(7) -0.003(7) -0.003(4)

loop_
_atom_type_symbol
_atom_type_description
_atom_type_scat_dispersion_real
_atom_type_scat_dispersion_imag
_atom_type_scat_source
C C 0.0033 0.0016 'International Tables Vol C Tables 4.2.6.8 and 6.1.1.4'
H H 0.0000 0.0000 'International Tables Vol C Tables 4.2.6.8 and 6.1.1.4'
N N 0.0061 0.0033 'International Tables Vol C Tables 4.2.6.8 and 6.1.1.4'
Zn Zn 0.2839 1.4301 'International Tables Vol C Tables 4.2.6.8 and 6.1.1.4'
O O 0.0106 0.0060 'International Tables Vol C Tables 4.2.6.8 and 6.1.1.4'

loop_
_geom_angle_atom_site_label_1
_geom_angle_atom_site_label_2
_geom_angle_atom_site_label_3
_geom_angle
_geom_angle_site_symmetry_1
_geom_angle_site_symmetry_3
N3 Zn1 N4 94.02(18) . 8_565
N3 Zn1 N4 94.02(18) . .
N4 Zn1 N4 89.9(3) 8_565 .
N3 Zn1 N1 89.95(18) . 8_565
N4 Zn1 N1 175.98(18) 8_565 8_565
N4 Zn1 N1 89.25(18) . 8_565
N3 Zn1 N1 89.95(18) . .
N4 Zn1 N1 89.25(18) 8_565 .
N4 Zn1 N1 175.98(18) . .
N1 Zn1 N1 91.4(3) 8_565 .
N3 Zn1 N2 173.3(3) . .
N4 Zn1 N2 90.75(17) 8_565 .
N4 Zn1 N2 90.74(17) . .
N1 Zn1 N2 85.35(17) 8_565 .
N1 Zn1 N2 85.35(17) . .
N6 Zn2 N5 116.64(16) . .
N6 Zn2 N5 116.64(16) . 8_575
N5 Zn2 N5 113.7(3) . 8_575
N6 Zn2 N7 105.8(6) . .
N5 Zn2 N7 93.3(4) . .
N5 Zn2 N7 107.2(4) 8_575 .
N6 Zn2 N7 105.8(6) . 8_575
N5 Zn2 N7 107.2(4) . 8_575
N5 Zn2 N7 93.3(4) 8_575 8_575
N7 Zn2 N7 16.3(6) . 8_575
N6 Zn2 C6 92.2(8) . 8_575
N5 Zn2 C6 88.8(3) . 8_575
N5 Zn2 C6 124.8(7) 8_575 8_575
N7 Zn2 C6 18.1(7) . 8_575
N7 Zn2 C6 31.8(8) 8_575 8_575
N6 Zn2 C6 92.2(9) . .
N5 Zn2 C6 124.8(4) . .
N5 Zn2 C6 88.8(8) 8_575 .
N7 Zn2 C6 31.8(4) . .
N7 Zn2 C6 18.1(5) 8_575 .
C6 Zn2 C6 41.4(9) 8_575 .
C3 N3 N2 106.8(7) 2_464 6_557
C3 N3 Zn1 134.4(6) 2_464 .
N2 N3 Zn1 118.7(5) 6_557 .
C2 N4 N1 106.2(5) 3_556 3_556
C2 N4 Zn1 133.1(4) 3_556 .
N1 N4 Zn1 120.5(3) 3_556 .
C3 N6 C4 103.7(6) . 5_567
C3 N6 Zn2 132.6(6) . .
C4 N6 Zn2 123.8(6) 5_567 .
C2 N5 C1 103.1(5) . .
C2 N5 Zn2 134.1(4) . .
C1 N5 Zn2 122.8(4) . .
C1 N1 N4 105.5(5) . 3_456
C1 N1 Zn1 125.2(4) . .
N4 N1 Zn1 128.4(4) 3_456 .
C4 N2 N3 104.8(6) . 6_657
C4 N2 Zn1 124.8(5) . .
N3 N2 Zn1 130.4(5) 6_657 .
N3 C3 N6 111.9(7) 2_465 .
N4 C2 N5 112.4(5) 3_456 .
N1 C1 N5 112.8(5) . .
N2 C4 N6 112.9(7) . 5_567
C6 N9 N8 75.02(6) 8_575 8_575
C6 N9 N7 46.2(17) 8_575 .
N8 N9 N7 108.8(13) 8_575 .
C6 N9 C5 107.5(13) 8_575 .
N8 N9 C5 46.3(19) 8_575 .
N7 N9 C5 110.8 . .
C6 N9 C5 104.7(18) 8_575 8_575
N8 N9 C5 55(2) 8_575 8_575
N7 N9 C5 99.3(7) . 8_575
C5 N9 C5 13.4(8) . 8_575
C6 N9 N7 58(2) 8_575 8_575
N8 N9 N7 104.6(19) 8_575 8_575
N7 N9 N7 18.2(5) . 8_575
C5 N9 N7 94.9(5) . 8_575
C5 N9 N7 82.5(9) 8_575 8_575
C6 N9 N9 91.0(12) 8_575 8_575
N8 N9 N9 90.6(13) 8_575 8_575
N7 N9 N9 60.5(8) . 8_575
C5 N9 N9 58.2(8) . 8_575
C5 N9 N9 44.8(8) 8_575 8_575
N7 N9 N9 42.3(8) 8_575 8_575
C5 C5 N8 136.7(19) 8_575 8_575
C5 C5 N8 30.3 8_575 .
N8 C5 N8 106.5(19) 8_575 .
C5 C5 N9 121.8 8_575 .
N8 C5 N9 54.3(4) 8_575 .
N8 C5 N9 108.0 . .
C5 C5 N9 44.8(13) 8_575 8_575
N8 C5 N9 110.6(9) 8_575 8_575
N8 C5 N9 43(2) . 8_575
N9 C5 N9 77.0(12) . 8_575
C5 C5 C6 111.7(13) 8_575 8_575
N8 C5 C6 38.2(5) 8_575 8_575
N8 C5 C6 86.5(12) . 8_575
N9 C5 C6 32.0(5) . 8_575
N9 C5 C6 73.7(8) 8_575 8_575
C5 N8 N9 79(3) 8_575 8_575
C5 N8 C5 13.0(12) 8_575 .
N9 N8 C5 82(2) 8_575 .
C5 N8 C6 114.7(6) 8_575 .
N9 N8 C6 52(2) 8_575 .
C5 N8 C6 108.0 . .
C5 N8 N8 43.3(12) 8_575 8_575
N9 N8 N8 89.4(16) 8_575 8_575
C5 N8 N8 30.3 . 8_575
C6 N8 N8 90.4 . 8_575
C5 N8 N7 88.6(8) 8_575 8_575
N9 N8 N7 38.5(13) 8_575 8_575
C5 N8 N7 82.7(6) . 8_575
C6 N8 N7 26.1(5) . 8_575
N8 N8 N7 70.7(7) 8_575 8_575
N7 C6 N9 77(2) 8_575 8_575
N7 C6 N8 115.2(5) 8_575 .
N9 C6 N8 53(2) 8_575 .
N7 C6 N7 17.7(10) 8_575 .
N9 C6 N7 81(2) 8_575 .
N8 C6 N7 106.3 . .
N7 C6 C6 46.7(10) 8_575 8_575
N9 C6 C6 89.0(16) 8_575 8_575
N8 C6 C6 89.6 . 8_575
N7 C6 C6 29.0 . 8_575
N7 C6 C5 88.2(8) 8_575 8_575
N9 C6 C5 40.5(12) 8_575 8_575
N8 C6 C5 27.1(6) . 8_575
N7 C6 C5 79.9(7) . 8_575
C6 C6 C5 68.3(8) 8_575 8_575
N7 C6 Zn2 43.5(6) 8_575 .
N9 C6 Zn2 116(3) 8_575 .
N8 C6 Zn2 157.2(6) . .
N7 C6 Zn2 50.9(6) . .
C6 C6 Zn2 69.3(6) 8_575 .
C5 C6 Zn2 130.6(8) 8_575 .
N7 N7 C6 133(2) 8_575 8_575
N7 N7 N9 119.5 8_575 .
C6 N7 N9 56.5(4) 8_575 .
N7 N7 C6 29.0 8_575 .
C6 N7 C6 104(2) 8_575 .
N9 N7 C6 106.8 . .
N7 N7 N9 42.3(13) 8_575 8_575
C6 N7 N9 110.0(9) 8_575 8_575
N9 N7 N9 77.2(13) . 8_575
C6 N7 N9 41(2) . 8_575
N7 N7 N8 109.3(13) 8_575 8_575
C6 N7 N8 38.6(5) 8_575 8_575
N9 N7 N8 32.7(6) . 8_575
C6 N7 N8 85.3(13) . 8_575
N9 N7 N8 73.7(8) 8_575 8_575
N7 N7 Zn2 81.9(7) 8_575 .
C6 N7 Zn2 118.4(12) 8_575 .
N9 N7 Zn2 155.8(8) . .
C6 N7 Zn2 97.4(8) . .
N9 N7 Zn2 123.1(8) 8_575 .
N8 N7 Zn2 155.8(11) 8_575 .

loop_
_geom_bond_atom_site_label_1
_geom_bond_atom_site_label_2
_geom_bond_distance
_geom_bond_site_symmetry_2
Zn1 N3 2.114(7) .
Zn1 N4 2.145(5) 8_565
Zn1 N4 2.145(5) .
Zn1 N1 2.164(5) 8_565
Zn1 N1 2.164(5) .
Zn1 N2 2.215(7) .
Zn2 N6 1.979(6) .
Zn2 N5 1.991(5) .
Zn2 N5 1.991(5) 8_575
Zn2 N7 2.024(12) .
Zn2 N7 2.024(13) 8_575
Zn2 C6 2.588(19) 8_575
Zn2 C6 2.588(15) .
N3 C3 1.327(10) 2_464
N3 N2 1.377(9) 6_557
N4 C2 1.325(7) 3_556
N4 N1 1.370(6) 3_556
N6 C3 1.336(11) .
N6 C4 1.337(11) 5_567
N5 C2 1.335(8) .
N5 C1 1.338(8) .
N1 C1 1.323(7) .
N1 N4 1.370(6) 3_456
N2 C4 1.332(10) .
N2 N3 1.377(9) 6_657
C3 N3 1.326(10) 2_465
C2 N4 1.325(7) 3_456
C4 N6 1.337(11) 5_567
N9 C6 1.057(8) 8_575
N9 N8 1.070(8) 8_575
N9 N7 1.235(9) .
N9 C5 1.295(10) .
N9 C5 1.56(2) 8_575
N9 N7 1.598(17) 8_575
N9 N9 1.79(3) 8_575
C5 C5 0.42(3) 8_575
C5 N8 0.95(3) 8_575
C5 N8 1.295(10) .
C5 N9 1.56(2) 8_575
C5 C6 1.901(18) 8_575
N8 C5 0.95(2) 8_575
N8 N9 1.07(5) 8_575
N8 C6 1.295(10) .
N8 N8 1.81(4) 8_575
N8 N7 1.877(18) 8_575
C6 N7 0.914(19) 8_575
C6 N9 1.06(6) 8_575
C6 N7 1.373(10) .
C6 C6 1.83(4) 8_575
C6 C5 1.90(2) 8_575
N7 N7 0.57(2) 8_575
N7 C6 0.91(3) 8_575
N7 N9 1.598(17) 8_575
N7 N8 1.877(17) 8_575

loop_
_geom_torsion_atom_site_label_1
_geom_torsion_atom_site_label_2
_geom_torsion_atom_site_label_3
_geom_torsion_atom_site_label_4
_geom_torsion
_geom_torsion_site_symmetry_1
_geom_torsion_site_symmetry_4
C4 N6 C3 N3 0.000(5) 5_567 2_465
Zn2 N6 C3 N3 180.000(4) . 2_465
C1 N5 C2 N4 0.4(7) . 3_456
Zn2 N5 C2 N4 -177.9(4) . 3_456
N4 N1 C1 N5 -0.2(7) 3_456 .
Zn1 N1 C1 N5 -170.1(4) . .
C2 N5 C1 N1 -0.1(7) . .
Zn2 N5 C1 N1 178.4(4) . .
N3 N2 C4 N6 0.000(4) 6_657 5_567
Zn1 N2 C4 N6 180.000(3) . 5_567
C6 N9 C5 C5 -80(2) 8_575 8_575
N8 N9 C5 C5 -128(2) 8_575 8_575
N7 N9 C5 C5 -31.0 . 8_575
N7 N9 C5 C5 -21.9(3) 8_575 8_575
N9 N9 C5 C5 0(2) 8_575 8_575
C6 N9 C5 N8 47.5(11) 8_575 8_575
N7 N9 C5 N8 97(2) . 8_575
C5 N9 C5 N8 128(2) 8_575 8_575
N7 N9 C5 N8 106(2) 8_575 8_575
N9 N9 C5 N8 127.5(15) 8_575 8_575
C6 N9 C5 N8 -50(2) 8_575 .
N8 N9 C5 N8 -98(2) 8_575 .
N7 N9 C5 N8 -1.1 . .
C5 N9 C5 N8 29.9 8_575 .
N7 N9 C5 N8 7.9(3) 8_575 .
N9 N9 C5 N8 30(2) 8_575 .
C6 N9 C5 N9 -80.0(11) 8_575 8_575
N8 N9 C5 N9 -127.5(15) 8_575 8_575
N7 N9 C5 N9 -31(2) . 8_575
C5 N9 C5 N9 0(2) 8_575 8_575
N7 N9 C5 N9 -22(2) 8_575 8_575
N8 N9 C5 C6 -47.5(11) 8_575 8_575
N7 N9 C5 C6 49(2) . 8_575
C5 N9 C5 C6 80(2) 8_575 8_575
N7 N9 C5 C6 58(2) 8_575 8_575
N9 N9 C5 C6 80.0(11) 8_575 8_575
N8 C5 N8 C5 179.99(7) 8_575 8_575
N9 C5 N8 C5 -122.9 . 8_575
N9 C5 N8 C5 -77.3(15) 8_575 8_575
C6 C5 N8 C5 -147.0(4) 8_575 8_575
C5 C5 N8 N9 77.3(14) 8_575 8_575
N8 C5 N8 N9 -102.7(15) 8_575 8_575
N9 C5 N8 N9 -45.7(15) . 8_575
C6 C5 N8 N9 -69.7(11) 8_575 8_575
C5 C5 N8 C6 122.9 8_575 .
N8 C5 N8 C6 -57.1 8_575 .
N9 C5 N8 C6 0.0 . .
N9 C5 N8 C6 45.7(15) 8_575 .
C6 C5 N8 C6 -24.1(4) 8_575 .
C5 C5 N8 N8 -180.0 8_575 8_575
N9 C5 N8 N8 57.1 . 8_575
N9 C5 N8 N8 102.7(15) 8_575 8_575
C6 C5 N8 N8 33.0(4) 8_575 8_575
C5 C5 N8 N7 116.2(3) 8_575 8_575
N8 C5 N8 N7 -63.8(3) 8_575 8_575
N9 C5 N8 N7 -6.8(3) . 8_575
N9 C5 N8 N7 38.9(14) 8_575 8_575
C6 C5 N8 N7 -30.8(4) 8_575 8_575
C5 N8 C6 N7 -3.4(15) 8_575 8_575
N9 N8 C6 N7 48.6(18) 8_575 8_575
C5 N8 C6 N7 -15.4(10) . 8_575
N8 N8 C6 N7 -40.4(10) 8_575 8_575
C5 N8 C6 N9 -52.0(17) 8_575 8_575
C5 N8 C6 N9 -64(2) . 8_575
N8 N8 C6 N9 -89(2) 8_575 8_575
N7 N8 C6 N9 -48.6(18) 8_575 8_575
C5 N8 C6 N7 13.0(12) 8_575 .
N9 N8 C6 N7 65(2) 8_575 .
C5 N8 C6 N7 1.0 . .
N8 N8 C6 N7 -24.0 8_575 .
N7 N8 C6 N7 16.4(10) 8_575 .
C5 N8 C6 C6 37.0(12) 8_575 8_575
N9 N8 C6 C6 89(2) 8_575 8_575
C5 N8 C6 C6 25.0 . 8_575
N8 N8 C6 C6 0.0 8_575 8_575
N7 N8 C6 C6 40.4(10) 8_575 8_575
N9 N8 C6 C5 52.0(17) 8_575 8_575
C5 N8 C6 C5 -12.0(12) . 8_575
N8 N8 C6 C5 -37.0(12) 8_575 8_575
N7 N8 C6 C5 3.4(15) 8_575 8_575
C5 N8 C6 Zn2 15(2) 8_575 .
N9 N8 C6 Zn2 67(3) 8_575 .
C5 N8 C6 Zn2 3(2) . .
N8 N8 C6 Zn2 -22(2) 8_575 .
N7 N8 C6 Zn2 18(2) 8_575 .
C6 N9 N7 N7 125(2) 8_575 8_575
N8 N9 N7 N7 80(2) 8_575 8_575
C5 N9 N7 N7 30.2 . 8_575
C5 N9 N7 N7 23.3(4) 8_575 8_575
N9 N9 N7 N7 0(2) 8_575 8_575
N8 N9 N7 C6 -45.2(12) 8_575 8_575
C5 N9 N7 C6 -95(2) . 8_575
C5 N9 N7 C6 -101(2) 8_575 8_575
N7 N9 N7 C6 -125(2) 8_575 8_575
N9 N9 N7 C6 -124.8(12) 8_575 8_575
C6 N9 N7 C6 96(2) 8_575 .
N8 N9 N7 C6 51(2) 8_575 .
C5 N9 N7 C6 1.7 . .
C5 N9 N7 C6 -5.2(4) 8_575 .
N7 N9 N7 C6 -28.5 8_575 .
N9 N9 N7 C6 -28(2) 8_575 .
C6 N9 N7 N9 124.8(12) 8_575 8_575
N8 N9 N7 N9 79.6(13) 8_575 8_575
C5 N9 N7 N9 30(2) . 8_575
C5 N9 N7 N9 23(2) 8_575 8_575
N7 N9 N7 N9 0(2) 8_575 8_575
C6 N9 N7 N8 45.2(12) 8_575 8_575
C5 N9 N7 N8 -49(2) . 8_575
C5 N9 N7 N8 -56(2) 8_575 8_575
N7 N9 N7 N8 -80(2) 8_575 8_575
N9 N9 N7 N8 -79.6(12) 8_575 8_575
C6 N9 N7 Zn2 -85(4) 8_575 .
N8 N9 N7 Zn2 -131(3) 8_575 .
C5 N9 N7 Zn2 180(2) . .
C5 N9 N7 Zn2 173(2) 8_575 .
N7 N9 N7 Zn2 150(2) 8_575 .
N9 N9 N7 Zn2 150(3) 8_575 .
N9 C6 N7 N7 -75.8(15) 8_575 8_575
N8 C6 N7 N7 -122.9 . 8_575
C6 C6 N7 N7 180.0 8_575 8_575
C5 C6 N7 N7 -116.9(4) 8_575 8_575
Zn2 C6 N7 N7 58.1(10) . 8_575
N7 C6 N7 C6 180.00(8) 8_575 8_575
N9 C6 N7 C6 104.2(15) 8_575 8_575
N8 C6 N7 C6 57.1 . 8_575
C5 C6 N7 C6 63.1(4) 8_575 8_575
Zn2 C6 N7 C6 -121.9(10) . 8_575
N7 C6 N7 N9 121.2 8_575 .
N9 C6 N7 N9 45.4(15) 8_575 .
N8 C6 N7 N9 -1.7 . .
C6 C6 N7 N9 -58.8 8_575 .
C5 C6 N7 N9 4.3(4) 8_575 .
Zn2 C6 N7 N9 179.3(10) . .
N7 C6 N7 N9 75.8(16) 8_575 8_575
N8 C6 N7 N9 -47.1(15) . 8_575
C6 C6 N7 N9 -104.2(15) 8_575 8_575
C5 C6 N7 N9 -41.1(14) 8_575 8_575
Zn2 C6 N7 N9 133.9(18) . 8_575
N7 C6 N7 N8 146.1(4) 8_575 8_575
N9 C6 N7 N8 70.3(12) 8_575 8_575
N8 C6 N7 N8 23.2(4) . 8_575
C6 C6 N7 N8 -33.9(4) 8_575 8_575
C5 C6 N7 N8 29.2(4) 8_575 8_575
Zn2 C6 N7 N8 -155.8(10) . 8_575
N7 C6 N7 Zn2 -58.1(10) 8_575 .
N9 C6 N7 Zn2 -133.9(18) 8_575 .
N8 C6 N7 Zn2 179.1(10) . .
C6 C6 N7 Zn2 121.9(10) 8_575 .
C5 C6 N7 Zn2 -175.0(10) 8_575 .
